data_4350318
loop_
_publ_author_name
'Atanasov, Mihail'
'Comba, Peter'
'F\"orster, Sebastian'
'Linti, Gerald'
'Malcherek, Thomas'
'Miletich, Ronald'
'Prikhod'ko, Alexander I.'
'Wadepohl, Hubert'

_publ_section_title
;
 Tuning of inter- versus intrachain magnetic interactions in cyano-bridged
 Ni(II)/M(III) (M = Cr, Fe, Co) chain complexes.
;
_journal_issue 19
_journal_name_full 'Inorganic chemistry'
_journal_page_first 7722
_journal_page_last 7735
_journal_paper_doi 10.1021/ic060453q
_journal_volume 45
_journal_year 2006
_chemical_formula_sum 'C36 H71.75 Cr2 N34 Ni2 O5.88'
_chemical_formula_weight 1296.44
_space_group_IT_number 61
_space_group_name_Hall '-P 2ac 2ab'
_space_group_name_H-M_alt 'P b c a'
_symmetry_cell_setting orthorhombic
_symmetry_Int_Tables_number 61
_symmetry_space_group_name_H-M 'P b c a'
_atom_sites_solution_hydrogens geom
_atom_sites_solution_primary direct
_atom_sites_solution_secondary difmap
_audit_creation_method SHELXL-97
_cell_angle_alpha 90.00
_cell_angle_beta 90.00
_cell_angle_gamma 90.00
_cell_formula_units_Z 8
_cell_length_a 24.3293(13)
_cell_length_b 11.6824(6)
_cell_length_c 41.935(2)
_cell_measurement_temperature 100(2)
_cell_volume 11919.0(11)
_computing_cell_refinement 'Bruker SAINT'
_computing_data_collection 'Bruker SMART'
_computing_data_reduction 'Bruker SAINT'
_computing_molecular_graphics 'PLATON (Spek, 1980-2005)'
_computing_publication_material 'SHELXL-97 (Sheldrick, 1997)'
_computing_structure_refinement 'SHELXL-97 (Sheldrick, 1997)'
_computing_structure_solution 'SIR2002 (Giacovazzo, 2002)'
_diffrn_ambient_temperature 100(2)
_diffrn_measured_fraction_theta_full 1.000
_diffrn_measured_fraction_theta_max 1.000
_diffrn_measurement_device_type 'CCD area detector'
_diffrn_measurement_method omega-scans
_diffrn_radiation_monochromator graphite
_diffrn_radiation_probe x-ray
_diffrn_radiation_type MoK\a
_diffrn_radiation_wavelength 0.71073
_diffrn_reflns_av_R_equivalents 0.0743
_diffrn_reflns_av_sigmaI/netI 0.0498
_diffrn_reflns_limit_h_max 28
_diffrn_reflns_limit_h_min 0
_diffrn_reflns_limit_k_max 13
_diffrn_reflns_limit_k_min 0
_diffrn_reflns_limit_l_max 49
_diffrn_reflns_limit_l_min 0
_diffrn_reflns_number 70508
_diffrn_reflns_theta_full 25.03
_diffrn_reflns_theta_max 25.03
_diffrn_reflns_theta_min 0.97
_diffrn_source 'fine-focus sealed tube'
_exptl_absorpt_coefficient_mu 1.048
_exptl_absorpt_correction_T_max 0.8178
_exptl_absorpt_correction_T_min 0.7796
_exptl_absorpt_correction_type multi-scan
_exptl_absorpt_process_details SADABS
_exptl_crystal_colour yellow
_exptl_crystal_density_diffrn 1.445
_exptl_crystal_density_method 'not measured'
_exptl_crystal_description block
_exptl_crystal_F_000 5414
_exptl_crystal_size_max 0.25
_exptl_crystal_size_mid 0.20
_exptl_crystal_size_min 0.20
_refine_diff_density_max 1.310
_refine_diff_density_min -0.732
_refine_diff_density_rms 0.099
_refine_ls_abs_structure_details 'Flack H D (1983), Acta Cryst. A39, 876-881'
_refine_ls_extinction_method none
_refine_ls_goodness_of_fit_ref 1.091
_refine_ls_hydrogen_treatment constr
_refine_ls_matrix_type full
_refine_ls_number_parameters 747
_refine_ls_number_reflns 10519
_refine_ls_number_restraints 28
_refine_ls_restrained_S_all 1.089
_refine_ls_R_factor_all 0.0891
_refine_ls_R_factor_gt 0.0550
_refine_ls_shift/su_max 0.001
_refine_ls_shift/su_mean 0.000
_refine_ls_structure_factor_coef Fsqd
_refine_ls_weighting_details 'calc w=1/[\s^2^(Fo^2^)+(0.0660P)^2^+28.8401P] where P=(Fo^2^+2Fc^2^)/3'
_refine_ls_weighting_scheme calc
_refine_ls_wR_factor_gt 0.1554
_refine_ls_wR_factor_ref 0.1675
_reflns_number_gt 6586
_reflns_number_total 10519
_reflns_threshold_expression >2sigma(I)
_cod_data_source_file ic060453qsi20060316_034012.cif
_cod_data_source_block co_ap1a
_cod_database_code 4350318

loop_
_symmetry_equiv_pos_as_xyz
'x, y, z'
'-x+1/2, -y, z+1/2'
'x+1/2, -y+1/2, -z'
'-x, y+1/2, -z+1/2'
'-x, -y, -z'
'x-1/2, y, -z-1/2'
'-x-1/2, y-1/2, z'
'x, -y-1/2, z-1/2'

loop_
_atom_site_label
_atom_site_type_symbol
_atom_site_fract_x
_atom_site_fract_y
_atom_site_fract_z
_atom_site_U_iso_or_equiv
_atom_site_adp_type
_atom_site_occupancy
_atom_site_symmetry_multiplicity
_atom_site_calc_flag
_atom_site_refinement_flags
C1 C 0.40631(19) 0.2145(4) 0.37242(12) 0.0163(10) Uani 1 1 d .
C2 C 0.3940(2) 0.2070(4) 0.27448(11) 0.0151(10) Uani 1 1 d .
C3 C 0.4122(2) 0.0337(4) 0.32611(11) 0.0194(11) Uani 1 1 d .
C4 C 0.4843(2) 0.2311(4) 0.32046(12) 0.0208(12) Uani 1 1 d .
C5 C 0.3838(2) 0.3849(4) 0.32267(13) 0.0230(12) Uani 1 1 d .
C6 C 0.3164(2) 0.1834(4) 0.32878(12) 0.0226(11) Uani 1 1 d .
C7 C 0.4070(2) 0.2817(4) 0.12191(12) 0.0169(10) Uani 1 1 d .
C8 C 0.3909(2) 0.2573(4) 0.52468(14) 0.0236(12) Uani 1 1 d .
C9 C 0.3971(2) 0.0579(5) 0.56851(13) 0.0314(13) Uani 1 1 d .
C10 C 0.4837(2) 0.2376(4) 0.56920(12) 0.0198(11) Uani 1 1 d .
C11 C 0.3976(2) 0.4106(5) 0.58164(12) 0.0227(11) Uani 1 1 d .
C12 C 0.3146(3) 0.2383(6) 0.57863(15) 0.0422(16) Uani 1 1 d .
C13 C 0.2873(2) 0.2707(4) 0.42190(13) 0.0198(11) Uani 1 1 d .
H13A H 0.2531 0.3159 0.4197 0.024 Uiso 1 1 calc R
H13B H 0.3010 0.2521 0.4003 0.024 Uiso 1 1 calc R
C14 C 0.3471(2) 0.4466(4) 0.42380(12) 0.0221(11) Uani 1 1 d .
H14A H 0.3173 0.5041 0.4245 0.027 Uiso 1 1 calc R
H14B H 0.3568 0.4323 0.4012 0.027 Uiso 1 1 calc R
C15 C 0.3969(2) 0.4891(4) 0.44206(13) 0.0262(12) Uani 1 1 d .
H15A H 0.4112 0.5597 0.4320 0.031 Uiso 1 1 calc R
H15B H 0.3863 0.5076 0.4642 0.031 Uiso 1 1 calc R
C16 C 0.4857(2) 0.4232(5) 0.46467(12) 0.0272(13) Uani 1 1 d .
H16A H 0.4707 0.4282 0.4866 0.033 Uiso 1 1 calc R
H16B H 0.5026 0.4979 0.4594 0.033 Uiso 1 1 calc R
C17 C 0.5292(2) 0.3317(5) 0.46365(14) 0.0323(14) Uani 1 1 d .
H17A H 0.5612 0.3594 0.4760 0.039 Uiso 1 1 calc R
H17B H 0.5413 0.3233 0.4412 0.039 Uiso 1 1 calc R
C18 C 0.5142(2) 0.2136(5) 0.47607(14) 0.0286(13) Uani 1 1 d .
H18A H 0.5478 0.1661 0.4773 0.034 Uiso 1 1 calc R
H18B H 0.4992 0.2209 0.4979 0.034 Uiso 1 1 calc R
C19 C 0.4576(2) 0.0414(4) 0.46671(14) 0.0295(13) Uani 1 1 d .
H19A H 0.4502 0.0435 0.4899 0.035 Uiso 1 1 calc R
H19B H 0.4881 -0.0128 0.4629 0.035 Uiso 1 1 calc R
C20 C 0.4066(2) 0.0009(4) 0.44925(13) 0.0258(12) Uani 1 1 d .
H20A H 0.4146 -0.0082 0.4262 0.031 Uiso 1 1 calc R
H20B H 0.3946 -0.0741 0.4578 0.031 Uiso 1 1 calc R
C21 C 0.3122(2) 0.0690(4) 0.43468(12) 0.0213(11) Uani 1 1 d .
H21A H 0.3218 0.0613 0.4118 0.026 Uiso 1 1 calc R
H21B H 0.2935 -0.0021 0.4416 0.026 Uiso 1 1 calc R
C22 C 0.2460(2) 0.1737(4) 0.46735(12) 0.0193(11) Uani 1 1 d .
C23 C 0.2062(2) 0.0938(4) 0.51007(12) 0.0229(11) Uani 1 1 d .
C24 C 0.1957(2) 0.2816(4) 0.50101(13) 0.0215(11) Uani 1 1 d .
C25 C 0.3100(2) 0.4124(4) 0.18624(12) 0.0191(11) Uani 1 1 d .
H25A H 0.2899 0.4815 0.1934 0.023 Uiso 1 1 calc R
H25B H 0.3194 0.4220 0.1634 0.023 Uiso 1 1 calc R
C26 C 0.4026(2) 0.4897(4) 0.20055(12) 0.0237(12) Uani 1 1 d .
H26A H 0.3889 0.5634 0.2090 0.028 Uiso 1 1 calc R
H26B H 0.4106 0.4996 0.1776 0.028 Uiso 1 1 calc R
C27 C 0.4544(2) 0.4544(4) 0.21814(13) 0.0246(12) Uani 1 1 d .
H27A H 0.4836 0.5122 0.2146 0.029 Uiso 1 1 calc R
H27B H 0.4470 0.4500 0.2413 0.029 Uiso 1 1 calc R
C28 C 0.5149(2) 0.2874(5) 0.22692(14) 0.0299(13) Uani 1 1 d .
H28A H 0.4995 0.2754 0.2485 0.036 Uiso 1 1 calc R
H28B H 0.5471 0.3386 0.2289 0.036 Uiso 1 1 calc R
C29 C 0.5330(2) 0.1720(5) 0.21295(14) 0.0314(13) Uani 1 1 d .
H29A H 0.5451 0.1854 0.1907 0.038 Uiso 1 1 calc R
H29B H 0.5656 0.1458 0.2251 0.038 Uiso 1 1 calc R
C30 C 0.4917(2) 0.0754(4) 0.21260(13) 0.0276(12) Uani 1 1 d .
H30A H 0.5106 0.0036 0.2064 0.033 Uiso 1 1 calc R
H30B H 0.4768 0.0649 0.2344 0.033 Uiso 1 1 calc R
C31 C 0.4050(2) 0.0030(4) 0.18989(13) 0.0258(12) Uani 1 1 d .
H31A H 0.3956 -0.0195 0.2120 0.031 Uiso 1 1 calc R
H31B H 0.4207 -0.0646 0.1789 0.031 Uiso 1 1 calc R
C32 C 0.3535(2) 0.0423(4) 0.17258(12) 0.0224(11) Uani 1 1 d .
H32A H 0.3620 0.0604 0.1501 0.027 Uiso 1 1 calc R
H32B H 0.3252 -0.0186 0.1731 0.027 Uiso 1 1 calc R
C33 C 0.28986(19) 0.2091(4) 0.17246(12) 0.0175(11) Uani 1 1 d .
H33A H 0.3029 0.2305 0.1509 0.021 Uiso 1 1 calc R
H33B H 0.2571 0.1596 0.1701 0.021 Uiso 1 1 calc R
C34 C 0.24529(19) 0.2989(4) 0.21786(12) 0.0172(10) Uani 1 1 d .
C35 C 0.1987(2) 0.1849(4) 0.25207(12) 0.0211(11) Uani 1 1 d .
C36 C 0.2023(2) 0.3738(4) 0.26086(13) 0.0270(13) Uani 1 1 d .
Cr1 Cr 0.39981(3) 0.20995(6) 0.323527(18) 0.01380(19) Uani 1 1 d .
Cr2 Cr 0.39888(3) 0.23464(7) 0.573523(19) 0.0196(2) Uani 1 1 d .
H141 H 0.313(2) 0.357(5) 0.4569(9) 0.031(6) Uiso 1 1 d D
H151 H 0.455(2) 0.400(5) 0.4236(8) 0.031(6) Uiso 1 1 d D
H161 H 0.489(2) 0.151(5) 0.4375(8) 0.031(6) Uiso 1 1 d D
H171 H 0.353(2) 0.088(5) 0.4735(7) 0.031(6) Uiso 1 1 d D
H241 H 0.351(2) 0.397(5) 0.2248(7) 0.031(6) Uiso 1 1 d D
H251 H 0.488(2) 0.354(5) 0.1881(8) 0.031(6) Uiso 1 1 d D
H261 H 0.460(2) 0.102(5) 0.1720(8) 0.031(6) Uiso 1 1 d D
H271 H 0.316(2) 0.122(4) 0.2056(10) 0.031(6) Uiso 1 1 d D
N1 N 0.40798(17) 0.2166(3) 0.39973(10) 0.0213(10) Uani 1 1 d .
N2 N 0.39372(17) 0.2119(3) 0.24691(10) 0.0198(9) Uani 1 1 d .
N3 N 0.41656(19) -0.0638(4) 0.32851(11) 0.0302(11) Uani 1 1 d .
N4 N 0.5316(2) 0.2385(4) 0.32097(12) 0.0310(12) Uani 1 1 d .
N5 N 0.37226(19) 0.4796(4) 0.32220(12) 0.0321(11) Uani 1 1 d .
N6 N 0.26948(19) 0.1689(5) 0.33313(13) 0.0412(13) Uani 1 1 d .
N7 N 0.40851(17) 0.2827(3) 0.14946(11) 0.0211(10) Uani 1 1 d .
N8 N 0.39074(18) 0.2686(3) 0.49742(11) 0.0225(10) Uani 1 1 d .
N9 N 0.3943(2) -0.0409(5) 0.56687(13) 0.0503(15) Uani 1 1 d .
N10 N 0.53096(19) 0.2409(4) 0.56815(12) 0.0275(11) Uani 1 1 d .
N11 N 0.39452(19) 0.5065(4) 0.58753(11) 0.0308(11) Uani 1 1 d .
N12 N 0.2680(2) 0.2432(7) 0.58193(15) 0.074(2) Uani 1 1 d .
N13 N 0.27603(16) 0.1663(3) 0.43918(10) 0.0187(9) Uani 1 1 d .
N14 N 0.32935(17) 0.3391(3) 0.43937(10) 0.0188(9) Uani 1 1 d D
N15 N 0.44018(18) 0.4005(4) 0.44219(10) 0.0237(10) Uani 1 1 d D
N16 N 0.47332(18) 0.1553(4) 0.45572(10) 0.0229(10) Uani 1 1 d D
N17 N 0.36287(17) 0.0868(3) 0.45384(10) 0.0188(9) Uani 1 1 d D
N18 N 0.24086(17) 0.0795(3) 0.48492(10) 0.0228(10) Uani 1 1 d .
N19 N 0.18211(17) 0.1916(4) 0.51915(10) 0.0238(10) Uani 1 1 d .
N20 N 0.22553(17) 0.2776(3) 0.47374(10) 0.0215(10) Uani 1 1 d .
N21 N 0.1953(2) 0.0002(4) 0.52746(12) 0.0371(12) Uani 1 1 d .
H21C H 0.1731 0.0048 0.5440 0.045 Uiso 1 1 calc R
H21D H 0.2103 -0.0659 0.5223 0.045 Uiso 1 1 calc R
N22 N 0.17803(18) 0.3856(4) 0.50921(11) 0.0298(11) Uani 1 1 d .
H22A H 0.1576 0.3945 0.5264 0.036 Uiso 1 1 calc R
H22B H 0.1867 0.4453 0.4975 0.036 Uiso 1 1 calc R
N23 N 0.27544(16) 0.3117(3) 0.19033(10) 0.0171(9) Uani 1 1 d .
N24 N 0.36065(17) 0.3989(3) 0.20510(10) 0.0176(9) Uani 1 1 d D
N25 N 0.47304(18) 0.3419(4) 0.20638(10) 0.0234(10) Uani 1 1 d D
N26 N 0.44577(17) 0.0960(4) 0.19044(10) 0.0208(9) Uani 1 1 d D
N27 N 0.33333(17) 0.1466(3) 0.18950(10) 0.0167(9) Uani 1 1 d D
N28 N 0.22743(17) 0.1931(3) 0.22447(10) 0.0207(9) Uani 1 1 d .
N29 N 0.18241(17) 0.2731(3) 0.27045(11) 0.0227(10) Uani 1 1 d .
N30 N 0.23620(17) 0.3925(3) 0.23561(10) 0.0213(10) Uani 1 1 d .
N31 N 0.18476(17) 0.0789(3) 0.26125(10) 0.0235(10) Uani 1 1 d .
H31C H 0.1656 0.0686 0.2788 0.028 Uiso 1 1 calc R
H31D H 0.1948 0.0195 0.2497 0.028 Uiso 1 1 calc R
N32 N 0.1881(2) 0.4662(4) 0.27791(12) 0.0412(14) Uani 1 1 d .
H32C H 0.1666 0.4589 0.2946 0.049 Uiso 1 1 calc R
H32D H 0.2004 0.5342 0.2724 0.049 Uiso 1 1 calc R
N33 N 0.1532(2) 0.2424(4) 0.59579(14) 0.0403(13) Uani 1 1 d .
N44 N 0.1529(2) 0.2272(4) 0.34645(13) 0.0399(13) Uani 1 1 d .
Ni1 Ni 0.40086(3) 0.24577(5) 0.448405(14) 0.01454(17) Uani 1 1 d .
Ni2 Ni 0.40286(3) 0.24528(5) 0.198267(14) 0.01412(17) Uani 1 1 d .
O1 O 0.64512(19) 0.2453(4) 0.58471(12) 0.0557(13) Uani 1 1 d .
O2 O 0.64521(17) 0.2352(4) 0.33614(11) 0.0483(12) Uani 1 1 d .
O3 O 0.49341(18) 0.5805(4) 0.62128(10) 0.0541(13) Uani 1 1 d .
O4 O 0.2600(2) 0.9249(4) 0.35886(12) 0.0606(14) Uani 1 1 d .
O5 O 0.0421(2) 0.1331(5) 0.36652(12) 0.0682(16) Uani 1 1 d .
O6 O 0.2596(5) 0.5158(11) 0.1152(3) 0.129(6) Uiso 0.639(17) 1 d P
O7 O 0.5401(9) 0.1470(19) 0.3915(5) 0.069(9) Uiso 0.245(14) 1 d P

loop_
_atom_site_aniso_label
_atom_site_aniso_U_11
_atom_site_aniso_U_22
_atom_site_aniso_U_33
_atom_site_aniso_U_23
_atom_site_aniso_U_13
_atom_site_aniso_U_12
C1 0.015(3) 0.020(2) 0.014(3) 0.000(2) 0.004(2) 0.002(2)
C2 0.021(3) 0.017(2) 0.008(3) -0.0028(18) 0.001(2) -0.007(2)
C3 0.022(3) 0.024(3) 0.012(3) -0.003(2) 0.001(2) -0.003(2)
C4 0.025(3) 0.022(3) 0.016(3) -0.003(2) 0.001(2) -0.002(2)
C5 0.019(3) 0.020(3) 0.030(3) 0.002(2) 0.000(2) 0.000(2)
C6 0.025(3) 0.028(3) 0.014(3) -0.004(2) -0.002(2) -0.003(2)
C7 0.019(3) 0.019(2) 0.012(3) -0.0028(19) 0.002(2) 0.006(2)
C8 0.015(3) 0.033(3) 0.023(3) -0.002(2) -0.004(2) 0.002(2)
C9 0.039(3) 0.036(3) 0.020(3) -0.010(2) 0.005(3) -0.017(3)
C10 0.025(3) 0.013(2) 0.022(3) -0.002(2) 0.000(2) -0.001(2)
C11 0.018(3) 0.035(3) 0.016(3) 0.008(2) 0.001(2) 0.005(2)
C12 0.028(4) 0.075(5) 0.024(3) -0.012(3) 0.001(3) -0.010(3)
C13 0.017(3) 0.023(3) 0.019(3) -0.001(2) -0.002(2) 0.001(2)
C14 0.022(3) 0.022(3) 0.022(3) 0.004(2) -0.003(2) 0.001(2)
C15 0.032(3) 0.021(3) 0.026(3) 0.002(2) -0.001(2) -0.004(2)
C16 0.025(3) 0.037(3) 0.019(3) 0.001(2) -0.008(2) -0.014(2)
C17 0.022(3) 0.047(3) 0.028(3) -0.004(3) -0.005(2) -0.008(3)
C18 0.018(3) 0.043(3) 0.025(3) 0.003(3) -0.006(2) 0.004(2)
C19 0.026(3) 0.027(3) 0.035(3) 0.003(2) -0.005(3) 0.010(2)
C20 0.033(3) 0.024(3) 0.021(3) 0.000(2) 0.003(2) 0.009(2)
C21 0.022(3) 0.021(3) 0.021(3) -0.002(2) -0.001(2) -0.002(2)
C22 0.013(3) 0.022(3) 0.022(3) 0.002(2) -0.003(2) -0.003(2)
C23 0.024(3) 0.021(3) 0.024(3) 0.000(2) 0.000(2) -0.004(2)
C24 0.013(3) 0.028(3) 0.024(3) 0.003(2) -0.001(2) 0.003(2)
C25 0.028(3) 0.016(2) 0.014(3) -0.001(2) -0.004(2) 0.000(2)
C26 0.034(3) 0.012(2) 0.025(3) -0.001(2) 0.003(2) -0.005(2)
C27 0.026(3) 0.027(3) 0.021(3) -0.004(2) 0.001(2) -0.011(2)
C28 0.023(3) 0.043(3) 0.024(3) 0.005(3) -0.006(2) -0.005(2)
C29 0.017(3) 0.048(3) 0.029(3) 0.007(3) -0.002(2) 0.008(2)
C30 0.023(3) 0.030(3) 0.029(3) 0.007(2) -0.003(2) 0.009(2)
C31 0.032(3) 0.020(3) 0.025(3) -0.001(2) 0.004(2) 0.009(2)
C32 0.025(3) 0.018(2) 0.024(3) -0.007(2) 0.002(2) 0.004(2)
C33 0.016(3) 0.020(2) 0.017(3) -0.007(2) 0.001(2) 0.002(2)
C34 0.011(2) 0.018(2) 0.023(3) -0.002(2) -0.001(2) 0.0033(19)
C35 0.017(3) 0.024(3) 0.022(3) -0.004(2) 0.002(2) -0.002(2)
C36 0.029(3) 0.018(3) 0.033(3) -0.004(2) 0.008(3) 0.006(2)
Cr1 0.0160(4) 0.0179(4) 0.0074(4) -0.0002(3) 0.0005(3) -0.0027(3)
Cr2 0.0170(5) 0.0316(5) 0.0104(4) -0.0009(3) 0.0006(3) -0.0042(4)
N1 0.026(3) 0.022(2) 0.016(3) -0.0008(17) 0.0007(19) 0.0001(18)
N2 0.023(2) 0.021(2) 0.016(2) 0.0000(17) -0.0012(19) -0.0039(18)
N3 0.040(3) 0.025(3) 0.025(3) 0.001(2) 0.003(2) 0.001(2)
N4 0.026(3) 0.022(2) 0.046(3) -0.001(2) 0.002(2) -0.0045(19)
N5 0.030(3) 0.029(3) 0.038(3) 0.002(2) -0.004(2) 0.000(2)
N6 0.023(3) 0.054(3) 0.046(3) -0.006(3) 0.005(2) -0.008(2)
N7 0.019(2) 0.018(2) 0.027(3) -0.0002(18) 0.0025(19) 0.0016(17)
N8 0.023(2) 0.026(2) 0.018(3) 0.0002(18) -0.001(2) 0.0030(18)
N9 0.064(4) 0.045(3) 0.042(3) -0.016(3) 0.008(3) -0.025(3)
N10 0.021(3) 0.025(2) 0.037(3) -0.004(2) 0.003(2) -0.0002(19)
N11 0.035(3) 0.034(3) 0.024(3) 0.009(2) 0.005(2) 0.008(2)
N12 0.029(4) 0.151(7) 0.043(4) -0.027(4) 0.002(3) -0.014(4)
N13 0.015(2) 0.021(2) 0.020(2) 0.0012(17) 0.0005(18) -0.0017(17)
N14 0.020(2) 0.022(2) 0.015(2) 0.0039(18) 0.0009(18) -0.0034(18)
N15 0.021(2) 0.031(2) 0.019(3) -0.001(2) 0.0023(19) -0.0040(19)
N16 0.021(2) 0.033(2) 0.015(2) -0.0009(19) 0.0017(19) 0.0054(19)
N17 0.019(2) 0.022(2) 0.015(2) 0.0005(18) -0.0001(18) 0.0018(17)
N18 0.022(2) 0.018(2) 0.029(3) 0.0012(19) 0.0048(19) -0.0054(18)
N19 0.022(2) 0.025(2) 0.024(3) -0.0005(19) 0.0012(19) -0.0050(19)
N20 0.017(2) 0.024(2) 0.023(3) 0.0030(18) 0.0054(19) -0.0001(17)
N21 0.047(3) 0.025(2) 0.039(3) 0.006(2) 0.022(3) -0.007(2)
N22 0.034(3) 0.030(3) 0.025(3) 0.005(2) 0.012(2) 0.009(2)
N23 0.019(2) 0.016(2) 0.016(2) -0.0019(17) 0.0007(18) 0.0015(17)
N24 0.021(2) 0.018(2) 0.014(2) -0.0013(18) 0.0008(18) -0.0026(17)
N25 0.024(2) 0.030(2) 0.017(2) 0.002(2) -0.0019(19) -0.0026(19)
N26 0.024(2) 0.027(2) 0.011(2) 0.0017(19) 0.0024(18) 0.0073(19)
N27 0.018(2) 0.016(2) 0.017(2) -0.0014(17) -0.0010(18) 0.0042(17)
N28 0.021(2) 0.018(2) 0.022(2) -0.0035(18) 0.0057(19) -0.0014(17)
N29 0.024(2) 0.019(2) 0.025(3) -0.0023(18) 0.003(2) 0.0020(17)
N30 0.031(3) 0.017(2) 0.017(2) -0.0047(17) 0.0038(19) 0.0009(18)
N31 0.031(3) 0.022(2) 0.018(2) -0.0051(18) 0.0085(19) 0.0000(19)
N32 0.066(4) 0.019(2) 0.039(3) -0.002(2) 0.033(3) 0.005(2)
N33 0.026(3) 0.035(3) 0.059(4) 0.007(3) -0.002(3) -0.003(2)
N44 0.045(3) 0.031(3) 0.044(3) -0.010(2) -0.012(3) 0.012(2)
Ni1 0.0149(4) 0.0190(3) 0.0097(4) -0.0003(2) -0.0006(3) 0.0002(3)
Ni2 0.0171(4) 0.0161(3) 0.0091(4) 0.0003(2) -0.0003(3) 0.0005(3)
O1 0.045(3) 0.071(3) 0.051(3) -0.002(3) 0.001(3) -0.001(2)
O2 0.034(3) 0.062(3) 0.049(3) -0.003(2) -0.003(2) -0.002(2)
O3 0.048(3) 0.076(3) 0.038(3) -0.023(2) 0.008(2) -0.018(2)
O4 0.068(4) 0.055(3) 0.058(3) 0.008(3) 0.015(3) -0.012(3)
O5 0.091(4) 0.073(4) 0.040(3) 0.001(3) 0.022(3) 0.016(3)

loop_
_atom_type_symbol
_atom_type_description
_atom_type_scat_dispersion_real
_atom_type_scat_dispersion_imag
_atom_type_scat_source
C C 0.0033 0.0016 'International Tables Vol C Tables 4.2.6.8 and 6.1.1.4'
H H 0.0000 0.0000 'International Tables Vol C Tables 4.2.6.8 and 6.1.1.4'
Cr Cr 0.3209 0.6236 'International Tables Vol C Tables 4.2.6.8 and 6.1.1.4'
N N 0.0061 0.0033 'International Tables Vol C Tables 4.2.6.8 and 6.1.1.4'
Ni Ni 0.3393 1.1124 'International Tables Vol C Tables 4.2.6.8 and 6.1.1.4'
O O 0.0106 0.0060 'International Tables Vol C Tables 4.2.6.8 and 6.1.1.4'

loop_
_geom_angle_atom_site_label_1
_geom_angle_atom_site_label_2
_geom_angle_atom_site_label_3
_geom_angle
_geom_angle_site_symmetry_1
_geom_angle_site_symmetry_3
N1 C1 Cr1 177.6(4) . .
N2 C2 Cr1 174.8(4) . .
N3 C3 Cr1 176.4(5) . .
N4 C4 Cr1 174.7(5) . .
N5 C5 Cr1 176.6(5) . .
N6 C6 Cr1 177.1(5) . .
N7 C7 Cr2 174.0(4) . 8_565
N8 C8 Cr2 174.8(5) . .
N9 C9 Cr2 176.7(5) . .
N10 C10 Cr2 177.0(5) . .
N11 C11 Cr2 175.8(5) . .
N12 C12 Cr2 178.0(7) . .
N13 C13 N14 109.7(4) . .
N13 C13 H13A 109.7 . .
N14 C13 H13A 109.7 . .
N13 C13 H13B 109.7 . .
N14 C13 H13B 109.7 . .
H13A C13 H13B 108.2 . .
N14 C14 C15 106.8(4) . .
N14 C14 H14A 110.4 . .
C15 C14 H14A 110.4 . .
N14 C14 H14B 110.4 . .
C15 C14 H14B 110.4 . .
H14A C14 H14B 108.6 . .
N15 C15 C14 110.0(4) . .
N15 C15 H15A 109.7 . .
C14 C15 H15A 109.7 . .
N15 C15 H15B 109.7 . .
C14 C15 H15B 109.7 . .
H15A C15 H15B 108.2 . .
N15 C16 C17 112.4(4) . .
N15 C16 H16A 109.1 . .
C17 C16 H16A 109.1 . .
N15 C16 H16B 109.1 . .
C17 C16 H16B 109.1 . .
H16A C16 H16B 107.9 . .
C16 C17 C18 117.8(5) . .
C16 C17 H17A 107.9 . .
C18 C17 H17A 107.9 . .
C16 C17 H17B 107.9 . .
C18 C17 H17B 107.9 . .
H17A C17 H17B 107.2 . .
N16 C18 C17 112.5(4) . .
N16 C18 H18A 109.1 . .
C17 C18 H18A 109.1 . .
N16 C18 H18B 109.1 . .
C17 C18 H18B 109.1 . .
H18A C18 H18B 107.8 . .
N16 C19 C20 110.3(4) . .
N16 C19 H19A 109.6 . .
C20 C19 H19A 109.6 . .
N16 C19 H19B 109.6 . .
C20 C19 H19B 109.6 . .
H19A C19 H19B 108.1 . .
N17 C20 C19 108.3(4) . .
N17 C20 H20A 110.0 . .
C19 C20 H20A 110.0 . .
N17 C20 H20B 110.0 . .
C19 C20 H20B 110.0 . .
H20A C20 H20B 108.4 . .
N13 C21 N17 108.9(4) . .
N13 C21 H21A 109.9 . .
N17 C21 H21A 109.9 . .
N13 C21 H21B 109.9 . .
N17 C21 H21B 109.9 . .
H21A C21 H21B 108.3 . .
N18 C22 N20 127.1(5) . .
N18 C22 N13 118.0(4) . .
N20 C22 N13 114.9(4) . .
N19 C23 N21 117.0(5) . .
N19 C23 N18 126.6(5) . .
N21 C23 N18 116.4(5) . .
N22 C24 N19 119.2(5) . .
N22 C24 N20 115.0(4) . .
N19 C24 N20 125.8(5) . .
N23 C25 N24 109.5(4) . .
N23 C25 H25A 109.8 . .
N24 C25 H25A 109.8 . .
N23 C25 H25B 109.8 . .
N24 C25 H25B 109.8 . .
H25A C25 H25B 108.2 . .
N24 C26 C27 108.3(4) . .
N24 C26 H26A 110.0 . .
C27 C26 H26A 110.0 . .
N24 C26 H26B 110.0 . .
C27 C26 H26B 110.0 . .
H26A C26 H26B 108.4 . .
N25 C27 C26 109.5(4) . .
N25 C27 H27A 109.8 . .
C26 C27 H27A 109.8 . .
N25 C27 H27B 109.8 . .
C26 C27 H27B 109.8 . .
H27A C27 H27B 108.2 . .
N25 C28 C29 110.7(4) . .
N25 C28 H28A 109.5 . .
C29 C28 H28A 109.5 . .
N25 C28 H28B 109.5 . .
C29 C28 H28B 109.5 . .
H28A C28 H28B 108.1 . .
C30 C29 C28 117.9(5) . .
C30 C29 H29A 107.8 . .
C28 C29 H29A 107.8 . .
C30 C29 H29B 107.8 . .
C28 C29 H29B 107.8 . .
H29A C29 H29B 107.2 . .
N26 C30 C29 112.8(4) . .
N26 C30 H30A 109.0 . .
C29 C30 H30A 109.0 . .
N26 C30 H30B 109.0 . .
C29 C30 H30B 109.0 . .
H30A C30 H30B 107.8 . .
N26 C31 C32 109.9(4) . .
N26 C31 H31A 109.7 . .
C32 C31 H31A 109.7 . .
N26 C31 H31B 109.7 . .
C32 C31 H31B 109.7 . .
H31A C31 H31B 108.2 . .
N27 C32 C31 106.9(4) . .
N27 C32 H32A 110.3 . .
C31 C32 H32A 110.3 . .
N27 C32 H32B 110.3 . .
C31 C32 H32B 110.3 . .
H32A C32 H32B 108.6 . .
N23 C33 N27 109.4(4) . .
N23 C33 H33A 109.8 . .
N27 C33 H33A 109.8 . .
N23 C33 H33B 109.8 . .
N27 C33 H33B 109.8 . .
H33A C33 H33B 108.2 . .
N28 C34 N30 125.8(4) . .
N28 C34 N23 116.5(4) . .
N30 C34 N23 117.7(4) . .
N31 C35 N29 118.0(5) . .
N31 C35 N28 116.1(4) . .
N29 C35 N28 125.9(5) . .
N29 C36 N32 117.2(5) . .
N29 C36 N30 126.6(5) . .
N32 C36 N30 116.2(5) . .
C1 Cr1 C2 179.27(19) . .
C1 Cr1 C6 88.46(19) . .
C2 Cr1 C6 92.10(19) . .
C1 Cr1 C4 88.99(19) . .
C2 Cr1 C4 90.5(2) . .
C6 Cr1 C4 176.8(2) . .
C1 Cr1 C5 90.4(2) . .
C2 Cr1 C5 89.2(2) . .
C6 Cr1 C5 88.0(2) . .
C4 Cr1 C5 93.90(19) . .
C1 Cr1 C3 87.87(18) . .
C2 Cr1 C3 92.60(18) . .
C6 Cr1 C3 89.3(2) . .
C4 Cr1 C3 88.74(19) . .
C5 Cr1 C3 176.8(2) . .
C7 Cr2 C12 89.7(2) 8_566 .
C7 Cr2 C10 89.6(2) 8_566 .
C12 Cr2 C10 177.7(2) . .
C7 Cr2 C8 178.0(2) 8_566 .
C12 Cr2 C8 90.4(2) . .
C10 Cr2 C8 90.2(2) . .
C7 Cr2 C9 90.6(2) 8_566 .
C12 Cr2 C9 90.6(3) . .
C10 Cr2 C9 91.6(2) . .
C8 Cr2 C9 91.4(2) . .
C7 Cr2 C11 86.07(19) 8_566 .
C12 Cr2 C11 87.0(2) . .
C10 Cr2 C11 90.74(19) . .
C8 Cr2 C11 91.9(2) . .
C9 Cr2 C11 175.9(2) . .
C1 N1 Ni1 169.3(4) . .
C2 N2 Ni2 169.7(4) . .
C7 N7 Ni2 166.2(4) . .
C8 N8 Ni1 164.4(4) . .
C22 N13 C13 118.2(4) . .
C22 N13 C21 118.5(4) . .
C13 N13 C21 118.7(4) . .
C14 N14 C13 116.0(4) . .
C14 N14 Ni1 106.2(3) . .
C13 N14 Ni1 112.4(3) . .
C14 N14 H141 108(4) . .
C13 N14 H141 104(4) . .
Ni1 N14 H141 111(4) . .
C15 N15 C16 114.2(4) . .
C15 N15 Ni1 106.6(3) . .
C16 N15 Ni1 115.1(3) . .
C15 N15 H151 108(4) . .
C16 N15 H151 105(4) . .
Ni1 N15 H151 108(4) . .
C19 N16 C18 114.5(4) . .
C19 N16 Ni1 106.7(3) . .
C18 N16 Ni1 115.0(3) . .
C19 N16 H161 110(4) . .
C18 N16 H161 104(4) . .
Ni1 N16 H161 106(4) . .
C20 N17 C21 115.6(4) . .
C20 N17 Ni1 105.8(3) . .
C21 N17 Ni1 115.6(3) . .
C20 N17 H171 109(4) . .
C21 N17 H171 107(4) . .
Ni1 N17 H171 102(4) . .
C22 N18 C23 112.8(4) . .
C24 N19 C23 113.5(4) . .
C22 N20 C24 113.5(4) . .
C23 N21 H21C 120.0 . .
C23 N21 H21D 120.0 . .
H21C N21 H21D 120.0 . .
C24 N22 H22A 120.0 . .
C24 N22 H22B 120.0 . .
H22A N22 H22B 120.0 . .
C34 N23 C25 119.6(4) . .
C34 N23 C33 118.1(4) . .
C25 N23 C33 117.7(4) . .
C25 N24 C26 115.5(4) . .
C25 N24 Ni2 115.5(3) . .
C26 N24 Ni2 105.0(3) . .
C25 N24 H241 107(4) . .
C26 N24 H241 109(4) . .
Ni2 N24 H241 104(4) . .
C27 N25 C28 113.6(4) . .
C27 N25 Ni2 106.7(3) . .
C28 N25 Ni2 115.3(3) . .
C27 N25 H251 106(4) . .
C28 N25 H251 107(4) . .
Ni2 N25 H251 107(4) . .
C31 N26 C30 113.6(4) . .
C31 N26 Ni2 106.7(3) . .
C30 N26 Ni2 115.0(3) . .
C31 N26 H261 109(4) . .
C30 N26 H261 106(4) . .
Ni2 N26 H261 107(4) . .
C33 N27 C32 114.2(4) . .
C33 N27 Ni2 113.3(3) . .
C32 N27 Ni2 105.6(3) . .
C33 N27 H271 101(4) . .
C32 N27 H271 106(4) . .
Ni2 N27 H271 117(4) . .
C34 N28 C35 114.1(4) . .
C36 N29 C35 113.3(4) . .
C34 N30 C36 113.6(4) . .
C35 N31 H31C 120.0 . .
C35 N31 H31D 120.0 . .
H31C N31 H31D 120.0 . .
C36 N32 H32C 120.0 . .
C36 N32 H32D 120.0 . .
H32C N32 H32D 120.0 . .
N15 Ni1 N1 88.90(17) . .
N15 Ni1 N16 94.06(18) . .
N1 Ni1 N16 89.48(17) . .
N15 Ni1 N8 93.86(17) . .
N1 Ni1 N8 177.12(16) . .
N16 Ni1 N8 91.13(17) . .
N15 Ni1 N17 178.26(17) . .
N1 Ni1 N17 89.89(16) . .
N16 Ni1 N17 84.67(17) . .
N8 Ni1 N17 87.36(16) . .
N15 Ni1 N14 84.61(17) . .
N1 Ni1 N14 88.67(16) . .
N16 Ni1 N14 177.74(17) . .
N8 Ni1 N14 90.78(16) . .
N17 Ni1 N14 96.62(16) . .
N26 Ni2 N25 94.01(17) . .
N26 Ni2 N27 85.09(16) . .
N25 Ni2 N27 178.91(18) . .
N26 Ni2 N24 178.31(17) . .
N25 Ni2 N24 85.10(16) . .
N27 Ni2 N24 95.78(15) . .
N26 Ni2 N2 92.95(16) . .
N25 Ni2 N2 91.67(16) . .
N27 Ni2 N2 88.99(16) . .
N24 Ni2 N2 88.51(16) . .
N26 Ni2 N7 89.30(16) . .
N25 Ni2 N7 89.58(17) . .
N27 Ni2 N7 89.79(16) . .
N24 Ni2 N7 89.26(16) . .
N2 Ni2 N7 177.35(16) . .

loop_
_geom_bond_atom_site_label_1
_geom_bond_atom_site_label_2
_geom_bond_distance
_geom_bond_site_symmetry_2
C1 N1 1.146(6) .
C1 Cr1 2.057(5) .
C2 N2 1.157(6) .
C2 Cr1 2.062(5) .
C3 N3 1.149(6) .
C3 Cr1 2.084(5) .
C4 N4 1.153(7) .
C4 Cr1 2.075(5) .
C5 N5 1.142(6) .
C5 Cr1 2.081(5) .
C6 N6 1.169(6) .
C6 Cr1 2.064(5) .
C7 N7 1.156(6) .
C7 Cr2 2.048(5) 8_565
C8 N8 1.151(7) .
C8 Cr2 2.074(6) .
C9 N9 1.158(7) .
C9 Cr2 2.076(6) .
C10 N10 1.152(6) .
C10 Cr2 2.071(5) .
C11 N11 1.150(7) .
C11 Cr2 2.084(6) .
C12 N12 1.144(8) .
C12 Cr2 2.062(6) .
C13 N13 1.445(6) .
C13 N14 1.489(6) .
C13 H13A 0.9900 .
C13 H13B 0.9900 .
C14 N14 1.480(6) .
C14 C15 1.517(7) .
C14 H14A 0.9900 .
C14 H14B 0.9900 .
C15 N15 1.476(7) .
C15 H15A 0.9900 .
C15 H15B 0.9900 .
C16 N15 1.478(6) .
C16 C17 1.504(8) .
C16 H16A 0.9900 .
C16 H16B 0.9900 .
C17 C18 1.520(8) .
C17 H17A 0.9900 .
C17 H17B 0.9900 .
C18 N16 1.476(7) .
C18 H18A 0.9900 .
C18 H18B 0.9900 .
C19 N16 1.460(7) .
C19 C20 1.516(7) .
C19 H19A 0.9900 .
C19 H19B 0.9900 .
C20 N17 1.475(6) .
C20 H20A 0.9900 .
C20 H20B 0.9900 .
C21 N13 1.450(6) .
C21 N17 1.486(6) .
C21 H21A 0.9900 .
C21 H21B 0.9900 .
C22 N18 1.330(6) .
C22 N20 1.340(6) .
C22 N13 1.391(6) .
C23 N19 1.340(6) .
C23 N21 1.341(6) .
C23 N18 1.360(6) .
C24 N22 1.334(6) .
C24 N19 1.340(6) .
C24 N20 1.355(7) .
C25 N23 1.456(6) .
C25 N24 1.473(6) .
C25 H25A 0.9900 .
C25 H25B 0.9900 .
C26 N24 1.485(6) .
C26 C27 1.518(7) .
C26 H26A 0.9900 .
C26 H26B 0.9900 .
C27 N25 1.475(7) .
C27 H27A 0.9900 .
C27 H27B 0.9900 .
C28 N25 1.478(7) .
C28 C29 1.535(8) .
C28 H28A 0.9900 .
C28 H28B 0.9900 .
C29 C30 1.512(7) .
C29 H29A 0.9900 .
C29 H29B 0.9900 .
C30 N26 1.473(6) .
C30 H30A 0.9900 .
C30 H30B 0.9900 .
C31 N26 1.470(7) .
C31 C32 1.520(7) .
C31 H31A 0.9900 .
C31 H31B 0.9900 .
C32 N27 1.493(6) .
C32 H32A 0.9900 .
C32 H32B 0.9900 .
C33 N23 1.457(6) .
C33 N27 1.470(6) .
C33 H33A 0.9900 .
C33 H33B 0.9900 .
C34 N28 1.340(6) .
C34 N30 1.341(6) .
C34 N23 1.376(6) .
C35 N31 1.341(6) .
C35 N29 1.346(6) .
C35 N28 1.356(6) .
C36 N29 1.333(6) .
C36 N32 1.340(6) .
C36 N30 1.360(6) .
Cr2 C7 2.048(5) 8_566
N1 Ni1 2.077(4) .
N2 Ni2 2.089(4) .
N7 Ni2 2.097(5) .
N8 Ni1 2.087(5) .
N14 Ni1 2.088(4) .
N14 H141 0.86(3) .
N15 Ni1 2.061(4) .
N15 H151 0.86(3) .
N16 Ni1 2.078(4) .
N16 H161 0.86(3) .
N17 Ni1 2.087(4) .
N17 H171 0.86(3) .
N21 H21C 0.8800 .
N21 H21D 0.8800 .
N22 H22A 0.8800 .
N22 H22B 0.8800 .
N24 Ni2 2.087(4) .
N24 H241 0.86(3) .
N25 Ni2 2.075(4) .
N25 H251 0.86(3) .
N26 Ni2 2.059(4) .
N26 H261 0.85(3) .
N27 Ni2 2.080(4) .
N27 H271 0.85(3) .
N31 H31C 0.8800 .
N31 H31D 0.8800 .
N32 H32C 0.8800 .
N32 H32D 0.8800 .
